data_7120973
loop_
_publ_author_name
'Zhou, Wen'
'Leznoff, Daniel B.'

_publ_section_title
;
 Phthalocyanine as a redox-active platform for organometallic chemistry.
;
_journal_issue 15
_journal_name_full 'Chemical communications (Cambridge, England)'
_journal_page_first 1829
_journal_page_last 1832
_journal_paper_doi 10.1039/c7cc08781k
_journal_volume 54
_journal_year 2018
_chemical_formula_moiety 'C60 H71 Cr Li N8 O10'
_chemical_formula_sum 'C60 H71 Cr Li N8 O10'
_chemical_formula_weight 1123.18
_space_group_crystal_system monoclinic
_space_group_IT_number 14
_space_group_name_Hall '-P 2ybc'
_space_group_name_H-M_alt 'P 1 21/c 1'
_symmetry_space_group_name_Hall '-P 2ybc'
_symmetry_space_group_name_H-M 'P 1 21/c 1'
_atom_sites_solution_hydrogens geom
_audit_update_record
;
2017-09-09 deposited with the CCDC.
2017-12-11 downloaded from the CCDC.
;
_cell_angle_alpha 90
_cell_angle_beta 108.6500(10)
_cell_angle_gamma 90
_cell_formula_units_Z 4
_cell_length_a 12.2590(5)
_cell_length_b 27.9724(12)
_cell_length_c 17.8044(8)
_cell_measurement_reflns_used 9381
_cell_measurement_temperature 150(2)
_cell_measurement_theta_max 28.98
_cell_measurement_theta_min 2.28
_cell_volume 5784.8(4)
_computing_cell_refinement 'Bruker SAINT'
_computing_data_collection 'Bruker APEX2'
_computing_data_reduction 'Bruker SAINT'
_computing_structure_refinement 'SHELXL-2014 (Sheldrick 2014)'
_computing_structure_solution 'SHELXS-97 (Sheldrick 2008)'
_diffrn_ambient_temperature 150(2)
_diffrn_measured_fraction_theta_full 0.999
_diffrn_measured_fraction_theta_max 0.999
_diffrn_measurement_device_type 'Bruker APEX-II CCD'
_diffrn_measurement_method '\f and \w scans'
_diffrn_radiation_monochromator graphite
_diffrn_radiation_type MoK\a
_diffrn_radiation_wavelength 0.71073
_diffrn_reflns_av_R_equivalents 0.0333
_diffrn_reflns_limit_h_max 14
_diffrn_reflns_limit_h_min -14
_diffrn_reflns_limit_k_max 33
_diffrn_reflns_limit_k_min -33
_diffrn_reflns_limit_l_max 21
_diffrn_reflns_limit_l_min -21
_diffrn_reflns_number 53146
_diffrn_reflns_theta_full 25.242
_diffrn_reflns_theta_max 25.350
_diffrn_reflns_theta_min 1.410
_exptl_absorpt_coefficient_mu 0.263
_exptl_absorpt_correction_T_max 0.7458
_exptl_absorpt_correction_T_min 0.6360
_exptl_absorpt_correction_type multi-scan
_exptl_absorpt_process_details '(Sheldrich , 1996)'
_exptl_crystal_colour green
_exptl_crystal_density_diffrn 1.290
_exptl_crystal_description prism
_exptl_crystal_F_000 2376
_exptl_crystal_size_max 0.584
_exptl_crystal_size_mid 0.298
_exptl_crystal_size_min 0.180
_refine_diff_density_max 0.576
_refine_diff_density_min -0.483
_refine_diff_density_rms 0.055
_refine_ls_extinction_method none
_refine_ls_goodness_of_fit_ref 1.066
_refine_ls_hydrogen_treatment constr
_refine_ls_matrix_type full
_refine_ls_number_parameters 791
_refine_ls_number_reflns 10582
_refine_ls_number_restraints 879
_refine_ls_restrained_S_all 1.041
_refine_ls_R_factor_all 0.0656
_refine_ls_R_factor_gt 0.0516
_refine_ls_shift/su_max 0.001
_refine_ls_shift/su_mean 0.000
_refine_ls_structure_factor_coef Fsqd
_refine_ls_weighting_details 'w=1/[\s^2^(Fo^2^)+(0.0377P)^2^+8.3243P] where P=(Fo^2^+2Fc^2^)/3'
_refine_ls_weighting_scheme calc
_refine_ls_wR_factor_gt 0.1147
_refine_ls_wR_factor_ref 0.1220
_reflns_Friedel_coverage 0.000
_reflns_number_gt 8660
_reflns_number_total 10582
_reflns_threshold_expression 'I > 2\s(I)'
_cod_data_source_file c7cc08781k2.cif
_cod_data_source_block LiPcCrCCPh
_cod_depositor_comments
;
The following automatic conversions were performed:

'_exptl_absorpt_correction_type' value 'Multi-scan' changed to
'multi-scan' according to
/home/data/users/saulius/crontab/automatic-downloads/rss-feeds/RSC/lib/dictionaries/cif_core.dic
dictionary named 'cif_core.dic' version 2.4.2 from 2011-04-26.

Automatic conversion script
Id: cif_fix_values 4973 2017-02-22 13:04:09Z antanas 

 Adding full bibliography for 7120971--7120978.cif.
;
_cod_database_code 7120973

loop_
_symmetry_equiv_pos_as_xyz
'x, y, z'
'-x, y+1/2, -z+1/2'
'-x, -y, -z'
'x, -y-1/2, z-1/2'

loop_
_atom_site_label
_atom_site_type_symbol
_atom_site_fract_x
_atom_site_fract_y
_atom_site_fract_z
_atom_site_U_iso_or_equiv
_atom_site_adp_type
_atom_site_occupancy
_atom_site_site_symmetry_order
_atom_site_calc_flag
_atom_site_refinement_flags_posn
_atom_site_refinement_flags_adp
_atom_site_refinement_flags_occupancy
_atom_site_disorder_assembly
_atom_site_disorder_group
Cr1 Cr 0.40146(3) 0.31381(2) 0.62086(2) 0.01738(10) Uani 1 1 d . U . . .
O1 O 0.41336(14) 0.25427(6) 0.70929(9) 0.0242(4) Uani 1 1 d . U . . .
N1 N 0.28700(15) 0.27665(7) 0.53807(11) 0.0184(4) Uani 1 1 d . U . . .
C1 C 0.30983(19) 0.24513(8) 0.48524(13) 0.0187(5) Uani 1 1 d . U . . .
Li1 Li 0.7414(4) 0.41133(18) 0.3361(4) 0.0469(11) Uani 1 1 d . U . . .
O2 O 0.22428(19) 0.18856(8) 0.74055(14) 0.0542(6) Uani 1 1 d . U . . .
N2 N 0.11090(15) 0.30922(7) 0.55226(11) 0.0196(4) Uani 1 1 d . U . . .
C2 C 0.20059(19) 0.22904(8) 0.42850(13) 0.0201(5) Uani 1 1 d . U . . .
O3 O 0.74900(16) 0.47766(7) 0.39505(12) 0.0387(5) Uani 1 1 d . U . . .
N3 N 0.27653(15) 0.34286(7) 0.65442(11) 0.0186(4) Uani 1 1 d . U . . .
C3 C 0.1740(2) 0.19794(9) 0.36429(14) 0.0246(5) Uani 1 1 d . U . . .
H3 H 0.232913 0.181593 0.350554 0.030 Uiso 1 1 calc R U . . .
O4 O 0.59376(19) 0.44311(7) 0.26469(12) 0.0460(5) Uani 1 1 d . U . . .
N4 N 0.39068(16) 0.39376(7) 0.76235(11) 0.0212(4) Uani 1 1 d . U . . .
C4 C 0.0587(2) 0.19150(9) 0.32080(15) 0.0286(6) Uani 1 1 d . U . . .
H4 H 0.038584 0.170523 0.276509 0.034 Uiso 1 1 calc R U . . .
O5 O 0.6910(2) 0.34294(9) 0.28823(18) 0.0705(8) Uani 1 1 d . U . . .
N5 N 0.51603(15) 0.34826(7) 0.70699(11) 0.0188(4) Uani 1 1 d . U . . .
C5 C -0.0285(2) 0.21526(9) 0.34091(15) 0.0281(6) Uani 1 1 d . U . . .
H5 H -0.106620 0.210392 0.309884 0.034 Uiso 1 1 calc R U . . .
O6 O 0.70491(17) 0.37505(7) 0.43056(13) 0.0468(5) Uani 1 1 d . U . . .
N6 N 0.69230(15) 0.31997(7) 0.68644(11) 0.0199(4) Uani 1 1 d . U . . .
C6 C -0.0024(2) 0.24577(9) 0.40543(14) 0.0243(5) Uani 1 1 d . U . . .
H6 H -0.061352 0.261729 0.419604 0.029 Uiso 1 1 calc R U . . .
O7 O 0.90913(18) 0.40433(8) 0.35196(14) 0.0540(6) Uani 1 1 d . U . . .
N7 N 0.52620(15) 0.28079(7) 0.59234(11) 0.0190(4) Uani 1 1 d . U . . .
C7 C 0.11375(19) 0.25235(8) 0.44907(13) 0.0204(5) Uani 1 1 d . U . . .
O8 O 0.7980(4) 0.44718(17) 0.2196(3) 0.0599(15) Uani 0.578(7) 1 d . U P A 1
C56 C 0.7298(9) 0.4554(4) 0.1387(5) 0.094(3) Uani 0.578(7) 1 d . U P A 1
H56A H 0.764811 0.480914 0.116422 0.141 Uiso 0.578(7) 1 calc R U P A 1
H56B H 0.651854 0.464829 0.136384 0.141 Uiso 0.578(7) 1 calc R U P A 1
H56C H 0.726252 0.425990 0.108044 0.141 Uiso 0.578(7) 1 calc R U P A 1
N8 N 0.41157(16) 0.23080(7) 0.48284(11) 0.0213(4) Uani 1 1 d . U . . .
C8 C 0.16908(18) 0.28209(8) 0.51793(13) 0.0183(5) Uani 1 1 d . U . . .
O9 O 0.3260(3) 0.43928(13) 0.0043(2) 0.0847(13) Uani 0.854(6) 1 d . U P B 1
C57 C 0.4201(5) 0.4329(3) -0.0219(4) 0.115(3) Uani 0.854(6) 1 d . U P B 1
H57A H 0.393340 0.428232 -0.079518 0.173 Uiso 0.854(6) 1 calc R U P B 1
H57B H 0.463692 0.404736 0.003869 0.173 Uiso 0.854(6) 1 calc R U P B 1
H57C H 0.469645 0.461206 -0.008705 0.173 Uiso 0.854(6) 1 calc R U P B 1
C9 C 0.16063(18) 0.33758(8) 0.61473(13) 0.0184(5) Uani 1 1 d . U . . .
O10 O 0.0957(4) 0.44857(17) 0.0182(3) 0.0561(17) Uani 0.533(7) 1 d . U P C 1
C60 C 0.0276(9) 0.4533(4) 0.0671(6) 0.078(3) Uani 0.533(7) 1 d . U P C 1
H60A H -0.020356 0.482012 0.051928 0.116 Uiso 0.533(7) 1 calc R U P C 1
H60B H 0.077047 0.456195 0.122325 0.116 Uiso 0.533(7) 1 calc R U P C 1
H60C H -0.021871 0.425144 0.061368 0.116 Uiso 0.533(7) 1 calc R U P C 1
C10 C 0.09689(19) 0.36854(8) 0.65002(13) 0.0193(5) Uani 1 1 d . U . . .
O11 O 0.1597(6) 0.4193(3) 0.0709(4) 0.077(2) Uani 0.467(7) 1 d . U P C 2
C61 C 0.0462(13) 0.4222(7) 0.0799(9) 0.108(5) Uani 0.467(7) 1 d . U P C 2
H61A H -0.000353 0.445797 0.042497 0.162 Uiso 0.467(7) 1 calc R U P C 2
H61B H 0.053716 0.432056 0.134208 0.162 Uiso 0.467(7) 1 calc R U P C 2
H61C H 0.008639 0.390915 0.069177 0.162 Uiso 0.467(7) 1 calc R U P C 2
C11 C -0.0209(2) 0.37766(9) 0.63149(14) 0.0232(5) Uani 1 1 d . U . . .
H11 H -0.075767 0.361858 0.588599 0.028 Uiso 1 1 calc R U . . .
C12 C -0.0548(2) 0.41037(9) 0.67758(15) 0.0283(6) Uani 1 1 d . U . . .
H12 H -0.134361 0.417097 0.666309 0.034 Uiso 1 1 calc R U . . .
O12 O 0.3545(17) 0.3849(7) 0.0271(12) 0.074(5) Uani 0.146(6) 1 d . U P B 2
C62 C 0.437(3) 0.3872(12) -0.012(2) 0.085(9) Uani 0.146(6) 1 d . U P B 2
H62A H 0.398222 0.389641 -0.069029 0.127 Uiso 0.146(6) 1 calc R U P B 2
H62B H 0.484395 0.358251 -0.000189 0.127 Uiso 0.146(6) 1 calc R U P B 2
H62C H 0.485777 0.415304 0.006737 0.127 Uiso 0.146(6) 1 calc R U P B 2
C13 C 0.0259(2) 0.43389(9) 0.74069(16) 0.0288(6) Uani 1 1 d . U . . .
H13 H -0.000263 0.455976 0.771710 0.035 Uiso 1 1 calc R U . . .
O13 O 0.8235(6) 0.4130(3) 0.1794(4) 0.070(3) Uani 0.422(7) 1 d . U P A 2
C63 C 0.7521(14) 0.4268(5) 0.1074(6) 0.098(4) Uani 0.422(7) 1 d . U P A 2
H63A H 0.787757 0.452951 0.086979 0.147 Uiso 0.422(7) 1 calc R U P A 2
H63B H 0.678872 0.437743 0.112626 0.147 Uiso 0.422(7) 1 calc R U P A 2
H63C H 0.737982 0.399713 0.070665 0.147 Uiso 0.422(7) 1 calc R U P A 2
C14 C 0.1429(2) 0.42561(9) 0.75885(15) 0.0251(5) Uani 1 1 d . U . . .
H14 H 0.197269 0.441928 0.801369 0.030 Uiso 1 1 calc R U . . .
C15 C 0.17855(19) 0.39260(8) 0.71279(13) 0.0202(5) Uani 1 1 d . U . . .
C16 C 0.29058(19) 0.37619(8) 0.71327(13) 0.0191(5) Uani 1 1 d . U . . .
C17 C 0.49229(19) 0.38092(8) 0.75772(13) 0.0198(5) Uani 1 1 d . U . . .
C18 C 0.60078(19) 0.40126(8) 0.80846(13) 0.0217(5) Uani 1 1 d . U . . .
C19 C 0.6247(2) 0.43648(9) 0.86661(14) 0.0275(5) Uani 1 1 d . U . . .
H19 H 0.564651 0.451121 0.881430 0.033 Uiso 1 1 calc R U . . .
C20 C 0.7387(2) 0.44959(10) 0.90234(15) 0.0310(6) Uani 1 1 d . U . . .
H20 H 0.757169 0.473800 0.941837 0.037 Uiso 1 1 calc R U . . .
C21 C 0.8264(2) 0.42768(9) 0.88095(14) 0.0295(6) Uani 1 1 d . U . . .
H21 H 0.903915 0.436986 0.906657 0.035 Uiso 1 1 calc R U . . .
C22 C 0.8031(2) 0.39256(9) 0.82297(14) 0.0238(5) Uani 1 1 d . U . . .
H22 H 0.863391 0.377731 0.808704 0.029 Uiso 1 1 calc R U . . .
C23 C 0.6886(2) 0.37974(8) 0.78631(13) 0.0211(5) Uani 1 1 d . U . . .
C24 C 0.63389(19) 0.34636(8) 0.72211(13) 0.0189(5) Uani 1 1 d . U . . .
C25 C 0.64213(19) 0.28966(8) 0.62640(13) 0.0188(5) Uani 1 1 d . U . . .
C26 C 0.70538(19) 0.26070(8) 0.58764(13) 0.0215(5) Uani 1 1 d . U . . .
C27 C 0.8230(2) 0.25597(9) 0.59810(15) 0.0261(5) Uani 1 1 d . U . . .
H27 H 0.878673 0.274045 0.637226 0.031 Uiso 1 1 calc R U . . .
C28 C 0.8556(2) 0.22431(10) 0.54997(16) 0.0342(6) Uani 1 1 d . U . . .
H28 H 0.934983 0.220822 0.555783 0.041 Uiso 1 1 calc R U . . .
C29 C 0.7741(2) 0.19709(10) 0.49249(16) 0.0339(6) Uani 1 1 d . U . . .
H29 H 0.799461 0.175340 0.460571 0.041 Uiso 1 1 calc R U . . .
C30 C 0.6577(2) 0.20133(9) 0.48146(14) 0.0271(5) Uani 1 1 d . U . . .
H30 H 0.602717 0.182866 0.442534 0.032 Uiso 1 1 calc R U . . .
C31 C 0.62351(19) 0.23367(8) 0.52948(13) 0.0216(5) Uani 1 1 d . U . . .
C32 C 0.51180(19) 0.24761(8) 0.53297(13) 0.0198(5) Uani 1 1 d . U . . .
C33 C 0.38822(19) 0.36678(8) 0.54272(14) 0.0217(5) Uani 1 1 d . U . . .
C34 C 0.3691(2) 0.39712(9) 0.49138(15) 0.0255(5) Uani 1 1 d . U . . .
C35 C 0.3402(2) 0.42957(9) 0.42558(15) 0.0280(5) Uani 1 1 d . U . . .
C36 C 0.3568(3) 0.47878(10) 0.43526(18) 0.0389(7) Uani 1 1 d . U . . .
H36 H 0.389344 0.491735 0.486946 0.047 Uiso 1 1 calc R U . . .
C37 C 0.3261(3) 0.50914(12) 0.3697(2) 0.0552(9) Uani 1 1 d . U . . .
H37 H 0.338763 0.542579 0.376860 0.066 Uiso 1 1 calc R U . . .
C38 C 0.2781(3) 0.49103(16) 0.2953(2) 0.0669(11) Uani 1 1 d . U . . .
H38 H 0.255369 0.511918 0.250871 0.080 Uiso 1 1 calc R U . . .
C39 C 0.2626(3) 0.44250(17) 0.2845(2) 0.0649(10) Uani 1 1 d . U . . .
H39 H 0.230338 0.430003 0.232472 0.078 Uiso 1 1 calc R U . . .
C40 C 0.2935(2) 0.41172(12) 0.34867(17) 0.0438(7) Uani 1 1 d . U . . .
H40 H 0.282924 0.378258 0.340382 0.053 Uiso 1 1 calc R U . . .
C41 C 0.4087(3) 0.26524(10) 0.78729(15) 0.0343(6) Uani 1 1 d . U . . .
H41A H 0.329033 0.272365 0.784098 0.052 Uiso 1 1 calc R U . . .
H41B H 0.457345 0.293061 0.808505 0.052 Uiso 1 1 calc R U . . .
H41C H 0.436419 0.237742 0.822314 0.052 Uiso 1 1 calc R U . . .
C42 C 0.3702(2) 0.20765(9) 0.68310(16) 0.0340(6) Uani 1 1 d . U . . .
H42A H 0.412532 0.183940 0.723104 0.041 Uiso 1 1 calc R U . . .
H42B H 0.385703 0.200428 0.633029 0.041 Uiso 1 1 calc R U . . .
C43 C 0.2427(3) 0.20204(11) 0.66961(18) 0.0450(7) Uani 1 1 d . U . . .
H43A H 0.202825 0.232625 0.650542 0.054 Uiso 1 1 calc R U . . .
H43B H 0.210550 0.177406 0.628557 0.054 Uiso 1 1 calc R U . . .
C44 C 0.1070(3) 0.19049(14) 0.7360(2) 0.0611(10) Uani 1 1 d . U . . .
H44A H 0.077085 0.222749 0.720402 0.092 Uiso 1 1 calc R U . . .
H44B H 0.099783 0.182665 0.787801 0.092 Uiso 1 1 calc R U . . .
H44C H 0.062940 0.167406 0.696462 0.092 Uiso 1 1 calc R U . . .
C45 C 0.8477(3) 0.50130(13) 0.4454(2) 0.0600(10) Uani 1 1 d . U . . .
H45A H 0.889249 0.516695 0.413142 0.090 Uiso 1 1 calc R U . . .
H45B H 0.898191 0.477975 0.481023 0.090 Uiso 1 1 calc R U . . .
H45C H 0.823954 0.525561 0.476679 0.090 Uiso 1 1 calc R U . . .
C46 C 0.6661(3) 0.50892(10) 0.34728(19) 0.0429(7) Uani 1 1 d . U . . .
H46A H 0.697746 0.525551 0.309732 0.052 Uiso 1 1 calc R U . . .
H46B H 0.645709 0.533319 0.380820 0.052 Uiso 1 1 calc R U . . .
C47 C 0.5638(3) 0.48217(11) 0.3036(2) 0.0517(8) Uani 1 1 d . U . . .
H47A H 0.524146 0.470598 0.340540 0.062 Uiso 1 1 calc R U . . .
H47B H 0.510222 0.503333 0.264134 0.062 Uiso 1 1 calc R U . . .
C48 C 0.5008(4) 0.42011(14) 0.2087(2) 0.0794(14) Uani 1 1 d . U . . .
H48A H 0.456916 0.443495 0.169759 0.119 Uiso 1 1 calc R U . . .
H48B H 0.450721 0.405693 0.235742 0.119 Uiso 1 1 calc R U . . .
H48C H 0.530148 0.395108 0.181692 0.119 Uiso 1 1 calc R U . . .
C49 C 0.7276(5) 0.32078(18) 0.2287(4) 0.123(2) Uani 1 1 d . U . . .
H49A H 0.725808 0.344166 0.187313 0.185 Uiso 1 1 calc R U . . .
H49B H 0.676007 0.294121 0.205356 0.185 Uiso 1 1 calc R U . . .
H49C H 0.806262 0.308742 0.252217 0.185 Uiso 1 1 calc R U . . .
C50 C 0.6807(3) 0.30993(12) 0.3450(3) 0.0780(13) Uani 1 1 d . U . . .
H50A H 0.757044 0.296454 0.374548 0.094 Uiso 1 1 calc R U . . .
H50B H 0.629168 0.283365 0.318828 0.094 Uiso 1 1 calc R U . . .
C51 C 0.6323(3) 0.33552(13) 0.3999(2) 0.0689(11) Uani 1 1 d . U . . .
H51A H 0.553162 0.346584 0.371333 0.083 Uiso 1 1 calc R U . . .
H51B H 0.629484 0.314083 0.443470 0.083 Uiso 1 1 calc R U . . .
C52 C 0.6770(3) 0.39700(13) 0.4943(2) 0.0522(8) Uani 1 1 d . U . . .
H52A H 0.729005 0.423983 0.514684 0.078 Uiso 1 1 calc R U . . .
H52B H 0.685328 0.373599 0.536711 0.078 Uiso 1 1 calc R U . . .
H52C H 0.597316 0.408530 0.475253 0.078 Uiso 1 1 calc R U . . .
C53 C 0.9850(3) 0.37982(12) 0.4163(2) 0.0491(8) Uani 1 1 d . U . . .
H53A H 0.940795 0.361643 0.443779 0.074 Uiso 1 1 calc R U . . .
H53B H 1.034777 0.402848 0.453106 0.074 Uiso 1 1 calc R U . . .
H53C H 1.032418 0.357856 0.397088 0.074 Uiso 1 1 calc R U . . .
C54 C 0.9676(3) 0.43198(15) 0.3091(3) 0.0682(11) Uani 1 1 d . U . . .
H54A H 0.990575 0.463050 0.336179 0.082 Uiso 1 1 calc R U . . .
H54B H 1.038594 0.414990 0.309355 0.082 Uiso 1 1 calc R U . . .
C55 C 0.8986(5) 0.4403(2) 0.2298(3) 0.0923(15) Uani 1 1 d . U . . .
H55A H 0.929856 0.468352 0.209704 0.111 Uiso 1 1 calc R U . A 1
H55B H 0.905688 0.412356 0.197558 0.111 Uiso 1 1 calc R U . A 1
C58 C 0.2559(4) 0.40210(17) -0.0102(3) 0.0810(12) Uani 1 1 d . U . . .
H58A H 0.300619 0.373824 0.016011 0.097 Uiso 1 1 calc R U . B 1
H58B H 0.230132 0.396011 -0.067982 0.097 Uiso 1 1 calc R U . B 1
C59 C 0.1576(5) 0.4055(2) 0.0139(5) 0.119(2) Uani 1 1 d . U . . .
H59A H 0.179637 0.391232 0.067631 0.143 Uiso 1 1 calc R U . C 1
H59B H 0.100189 0.383533 -0.021097 0.143 Uiso 1 1 calc R U . C 1

loop_
_atom_site_aniso_label
_atom_site_aniso_U_11
_atom_site_aniso_U_22
_atom_site_aniso_U_33
_atom_site_aniso_U_23
_atom_site_aniso_U_13
_atom_site_aniso_U_12
Cr1 0.01613(18) 0.01873(19) 0.01652(19) -0.00170(15) 0.00416(14) 0.00201(14)
O1 0.0292(9) 0.0232(9) 0.0202(8) -0.0004(7) 0.0077(7) 0.0014(7)
N1 0.0188(9) 0.0186(10) 0.0172(10) 0.0002(8) 0.0051(7) 0.0025(7)
C1 0.0222(11) 0.0189(11) 0.0151(11) 0.0011(9) 0.0061(9) 0.0008(9)
Li1 0.037(2) 0.032(2) 0.070(3) -0.012(2) 0.016(2) 0.001(2)
O2 0.0470(12) 0.0623(15) 0.0538(14) 0.0305(12) 0.0167(11) 0.0030(11)
N2 0.0183(9) 0.0218(10) 0.0180(10) -0.0001(8) 0.0050(8) 0.0018(8)
C2 0.0207(11) 0.0192(12) 0.0199(12) 0.0006(9) 0.0056(9) -0.0019(9)
O3 0.0304(10) 0.0330(10) 0.0490(12) -0.0082(9) 0.0076(9) -0.0042(8)
N3 0.0192(9) 0.0192(10) 0.0166(9) 0.0004(8) 0.0047(7) 0.0010(8)
C3 0.0255(12) 0.0249(13) 0.0244(13) -0.0040(10) 0.0093(10) -0.0031(10)
O4 0.0591(13) 0.0347(11) 0.0386(12) -0.0061(9) 0.0080(10) -0.0039(10)
N4 0.0234(10) 0.0210(10) 0.0202(10) -0.0016(8) 0.0085(8) -0.0005(8)
C4 0.0318(13) 0.0299(14) 0.0228(13) -0.0085(11) 0.0068(10) -0.0074(11)
O5 0.0723(17) 0.0386(13) 0.111(2) -0.0348(14) 0.0442(16) -0.0082(12)
N5 0.0179(9) 0.0212(10) 0.0167(9) -0.0005(8) 0.0049(7) 0.0007(8)
C5 0.0213(12) 0.0329(14) 0.0264(13) -0.0043(11) 0.0024(10) -0.0058(10)
O6 0.0382(11) 0.0339(11) 0.0592(14) 0.0042(10) 0.0028(10) -0.0054(9)
N6 0.0178(9) 0.0214(10) 0.0199(10) 0.0014(8) 0.0051(8) 0.0015(8)
C6 0.0196(11) 0.0266(13) 0.0258(13) -0.0021(10) 0.0059(10) -0.0005(10)
O7 0.0391(11) 0.0622(15) 0.0613(14) 0.0296(12) 0.0170(10) 0.0047(10)
N7 0.0186(9) 0.0205(10) 0.0169(10) 0.0003(8) 0.0044(7) 0.0015(8)
C7 0.0220(11) 0.0206(12) 0.0179(11) 0.0014(9) 0.0051(9) -0.0008(9)
O8 0.073(3) 0.057(3) 0.049(3) 0.010(2) 0.018(2) 0.000(2)
C56 0.138(7) 0.086(7) 0.047(4) 0.010(4) 0.015(4) -0.030(6)
N8 0.0217(10) 0.0224(10) 0.0195(10) -0.0011(8) 0.0062(8) 0.0024(8)
C8 0.0179(10) 0.0199(11) 0.0165(11) 0.0016(9) 0.0047(9) 0.0011(9)
O9 0.077(2) 0.086(3) 0.099(3) -0.041(2) 0.039(2) -0.0220(19)
C57 0.077(4) 0.203(9) 0.071(4) -0.029(5) 0.032(3) -0.009(4)
C9 0.0188(11) 0.0175(11) 0.0184(11) 0.0037(9) 0.0052(9) 0.0022(9)
O10 0.044(3) 0.061(3) 0.056(3) -0.008(2) 0.004(2) -0.012(2)
C60 0.067(6) 0.126(9) 0.034(5) -0.017(5) 0.008(4) -0.026(6)
C10 0.0225(11) 0.0184(11) 0.0184(11) 0.0047(9) 0.0084(9) 0.0027(9)
O11 0.068(4) 0.087(5) 0.072(4) 0.006(4) 0.016(3) 0.013(4)
C61 0.089(7) 0.171(16) 0.058(7) 0.010(10) 0.015(6) 0.024(10)
C11 0.0224(12) 0.0277(13) 0.0207(12) 0.0042(10) 0.0084(10) 0.0043(10)
C12 0.0235(12) 0.0324(14) 0.0322(14) 0.0052(11) 0.0134(11) 0.0095(10)
O12 0.067(8) 0.080(13) 0.071(11) -0.007(9) 0.018(8) -0.021(8)
C62 0.120(15) 0.058(17) 0.10(2) -0.041(17) 0.069(17) -0.025(15)
C13 0.0357(14) 0.0232(13) 0.0345(14) -0.0027(11) 0.0211(12) 0.0057(11)
O13 0.079(4) 0.069(5) 0.054(4) 0.010(3) 0.010(3) -0.018(3)
C63 0.165(12) 0.096(9) 0.030(5) -0.001(5) 0.029(5) 0.006(8)
C14 0.0288(12) 0.0230(12) 0.0268(13) -0.0027(10) 0.0136(10) -0.0007(10)
C15 0.0234(11) 0.0182(11) 0.0215(12) 0.0036(9) 0.0107(9) 0.0011(9)
C16 0.0213(11) 0.0182(11) 0.0189(12) 0.0007(9) 0.0080(9) 0.0006(9)
C17 0.0214(11) 0.0210(12) 0.0172(11) 0.0005(9) 0.0064(9) -0.0005(9)
C18 0.0232(11) 0.0234(12) 0.0172(11) 0.0017(9) 0.0049(9) -0.0023(9)
C19 0.0297(13) 0.0311(14) 0.0217(13) -0.0041(11) 0.0083(10) -0.0031(11)
C20 0.0370(14) 0.0342(14) 0.0187(13) -0.0071(11) 0.0048(11) -0.0097(12)
C21 0.0256(12) 0.0354(15) 0.0221(13) 0.0002(11) 0.0003(10) -0.0072(11)
C22 0.0200(11) 0.0288(13) 0.0205(12) 0.0035(10) 0.0034(9) -0.0010(10)
C23 0.0232(11) 0.0211(12) 0.0177(12) 0.0026(9) 0.0047(9) -0.0014(9)
C24 0.0195(11) 0.0194(11) 0.0161(11) 0.0030(9) 0.0035(9) 0.0011(9)
C25 0.0189(11) 0.0198(12) 0.0172(11) 0.0038(9) 0.0052(9) 0.0031(9)
C26 0.0215(11) 0.0246(12) 0.0190(12) 0.0039(10) 0.0076(9) 0.0036(9)
C27 0.0202(11) 0.0345(14) 0.0243(13) 0.0020(11) 0.0081(10) 0.0038(10)
C28 0.0235(12) 0.0488(17) 0.0321(15) 0.0016(13) 0.0115(11) 0.0106(12)
C29 0.0342(14) 0.0436(16) 0.0278(14) -0.0054(12) 0.0154(11) 0.0121(12)
C30 0.0287(13) 0.0328(14) 0.0199(12) -0.0019(10) 0.0081(10) 0.0071(11)
C31 0.0219(11) 0.0251(12) 0.0180(12) 0.0033(10) 0.0067(9) 0.0046(9)
C32 0.0202(11) 0.0205(12) 0.0184(11) 0.0011(9) 0.0059(9) 0.0026(9)
C33 0.0214(11) 0.0231(12) 0.0215(12) -0.0033(10) 0.0081(9) -0.0002(9)
C34 0.0240(12) 0.0270(13) 0.0259(13) -0.0016(11) 0.0084(10) 0.0004(10)
C35 0.0236(12) 0.0350(14) 0.0256(13) 0.0061(11) 0.0080(10) 0.0040(11)
C36 0.0489(17) 0.0345(15) 0.0360(16) 0.0081(12) 0.0176(13) 0.0105(13)
C37 0.068(2) 0.0440(19) 0.065(2) 0.0279(17) 0.0379(19) 0.0245(16)
C38 0.063(2) 0.093(3) 0.048(2) 0.044(2) 0.0210(18) 0.032(2)
C39 0.054(2) 0.106(3) 0.0268(17) 0.0111(19) 0.0013(15) 0.001(2)
C40 0.0385(16) 0.060(2) 0.0296(15) 0.0007(14) 0.0062(12) -0.0074(14)
C41 0.0478(16) 0.0331(15) 0.0221(13) 0.0002(11) 0.0111(12) 0.0040(12)
C42 0.0498(16) 0.0209(13) 0.0302(14) 0.0021(11) 0.0114(12) 0.0049(12)
C43 0.0540(18) 0.0398(17) 0.0365(16) 0.0025(14) 0.0079(14) -0.0147(14)
C44 0.052(2) 0.066(2) 0.066(2) 0.0141(19) 0.0204(18) -0.0025(18)
C45 0.0460(19) 0.063(2) 0.064(2) -0.0186(18) 0.0081(16) -0.0241(17)
C46 0.0592(19) 0.0236(14) 0.0473(18) 0.0000(13) 0.0188(15) 0.0023(13)
C47 0.0493(18) 0.0413(18) 0.055(2) -0.0031(15) 0.0039(15) 0.0106(14)
C48 0.101(3) 0.056(2) 0.050(2) -0.0075(19) -0.019(2) -0.008(2)
C49 0.141(5) 0.081(3) 0.176(6) -0.085(4) 0.091(5) -0.024(3)
C50 0.056(2) 0.0248(17) 0.117(3) -0.005(2) -0.022(2) 0.0012(15)
C51 0.073(3) 0.048(2) 0.064(2) 0.0151(18) -0.0098(19) -0.0249(19)
C52 0.0431(18) 0.056(2) 0.055(2) 0.0161(17) 0.0118(15) 0.0021(15)
C53 0.0434(17) 0.0459(19) 0.0515(19) 0.0099(15) 0.0060(15) 0.0115(14)
C54 0.0432(19) 0.074(3) 0.094(3) 0.030(2) 0.0316(19) 0.0020(18)
C55 0.132(4) 0.096(4) 0.062(3) 0.003(2) 0.049(3) -0.051(3)
C58 0.101(3) 0.083(3) 0.055(2) -0.012(2) 0.019(2) -0.009(3)
C59 0.076(3) 0.084(4) 0.197(7) -0.012(4) 0.043(4) -0.004(3)

loop_
_atom_type_symbol
_atom_type_description
_atom_type_scat_dispersion_real
_atom_type_scat_dispersion_imag
_atom_type_scat_source
C C 0.0033 0.0016 'International Tables Vol C Tables 4.2.6.8 and 6.1.1.4'
H H 0.0000 0.0000 'International Tables Vol C Tables 4.2.6.8 and 6.1.1.4'
Cr Cr 0.3209 0.6236 'International Tables Vol C Tables 4.2.6.8 and 6.1.1.4'
Li Li -0.0003 0.0001 'International Tables Vol C Tables 4.2.6.8 and 6.1.1.4'
N N 0.0061 0.0033 'International Tables Vol C Tables 4.2.6.8 and 6.1.1.4'
O O 0.0106 0.0060 'International Tables Vol C Tables 4.2.6.8 and 6.1.1.4'

loop_
_geom_angle_atom_site_label_1
_geom_angle_atom_site_label_2
_geom_angle_atom_site_label_3
_geom_angle
N5 Cr1 N1 177.22(8)
N5 Cr1 N7 90.63(8)
N1 Cr1 N7 89.18(8)
N5 Cr1 N3 89.54(8)
N1 Cr1 N3 90.45(8)
N7 Cr1 N3 175.87(8)
N5 Cr1 C33 93.33(9)
N1 Cr1 C33 89.45(9)
N7 Cr1 C33 93.69(9)
N3 Cr1 C33 90.41(8)
N5 Cr1 O1 86.97(7)
N1 Cr1 O1 90.25(7)
N7 Cr1 O1 87.25(7)
N3 Cr1 O1 88.64(7)
C33 Cr1 O1 179.00(8)
C42 O1 C41 112.6(2)
C42 O1 Cr1 120.65(14)
C41 O1 Cr1 120.00(14)
C1 N1 C8 108.45(18)
C1 N1 Cr1 126.43(15)
C8 N1 Cr1 124.77(15)
N8 C1 N1 127.8(2)
N8 C1 C2 123.2(2)
N1 C1 C2 109.00(19)
O7 Li1 O4 142.7(3)
O7 Li1 O5 97.1(2)
O4 Li1 O5 93.2(2)
O7 Li1 O3 97.8(2)
O4 Li1 O3 79.51(19)
O5 Li1 O3 163.1(3)
O7 Li1 O6 108.0(3)
O4 Li1 O6 109.2(2)
O5 Li1 O6 77.2(2)
O3 Li1 O6 90.8(2)
O7 Li1 O8 67.9(2)
O4 Li1 O8 75.2(2)
O5 Li1 O8 98.4(3)
O3 Li1 O8 94.4(2)
O6 Li1 O8 173.8(3)
C43 O2 C44 113.0(3)
C8 N2 C9 123.68(19)
C3 C2 C7 120.8(2)
C3 C2 C1 132.9(2)
C7 C2 C1 106.34(19)
C46 O3 C45 113.5(2)
C46 O3 Li1 109.7(2)
C45 O3 Li1 127.9(2)
C16 N3 C9 108.77(18)
C16 N3 Cr1 125.95(15)
C9 N3 Cr1 124.72(15)
C2 C3 C4 117.9(2)
C2 C3 H3 121.0
C4 C3 H3 121.0
C47 O4 C48 115.2(3)
C47 O4 Li1 110.5(2)
C48 O4 Li1 126.5(3)
C17 N4 C16 122.6(2)
C3 C4 C5 121.4(2)
C3 C4 H4 119.3
C5 C4 H4 119.3
C50 O5 C49 111.9(4)
C50 O5 Li1 112.8(3)
C49 O5 Li1 125.3(3)
C17 N5 C24 108.89(18)
C17 N5 Cr1 125.93(15)
C24 N5 Cr1 124.98(15)
C6 C5 C4 120.8(2)
C6 C5 H5 119.6
C4 C5 H5 119.6
C51 O6 C52 111.2(3)
C51 O6 Li1 109.4(3)
C52 O6 Li1 126.0(2)
C24 N6 C25 123.45(19)
C5 C6 C7 117.8(2)
C5 C6 H6 121.1
C7 C6 H6 121.1
C53 O7 C54 112.7(3)
C53 O7 Li1 123.2(3)
C54 O7 Li1 122.8(3)
C32 N7 C25 108.71(18)
C32 N7 Cr1 126.17(15)
C25 N7 Cr1 125.02(15)
C2 C7 C6 121.3(2)
C2 C7 C8 107.40(19)
C6 C7 C8 131.3(2)
C55 O8 C56 114.7(6)
C55 O8 Li1 109.9(3)
C56 O8 Li1 130.3(5)
O8 C56 H56A 109.5
O8 C56 H56B 109.5
H56A C56 H56B 109.5
O8 C56 H56C 109.5
H56A C56 H56C 109.5
H56B C56 H56C 109.5
C1 N8 C32 122.7(2)
N2 C8 N1 128.3(2)
N2 C8 C7 122.9(2)
N1 C8 C7 108.80(19)
C58 O9 C57 113.1(5)
O9 C57 H57A 109.5
O9 C57 H57B 109.5
H57A C57 H57B 109.5
O9 C57 H57C 109.5
H57A C57 H57C 109.5
H57B C57 H57C 109.5
N2 C9 N3 127.5(2)
N2 C9 C10 123.4(2)
N3 C9 C10 109.06(19)
C60 O10 C59 123.0(7)
O10 C60 H60A 109.5
O10 C60 H60B 109.5
H60A C60 H60B 109.5
O10 C60 H60C 109.5
H60A C60 H60C 109.5
H60B C60 H60C 109.5
C11 C10 C15 121.2(2)
C11 C10 C9 132.2(2)
C15 C10 C9 106.64(19)
C59 O11 C61 112.9(9)
O11 C61 H61A 109.5
O11 C61 H61B 109.5
H61A C61 H61B 109.5
O11 C61 H61C 109.5
H61A C61 H61C 109.5
H61B C61 H61C 109.5
C12 C11 C10 117.7(2)
C12 C11 H11 121.1
C10 C11 H11 121.1
C11 C12 C13 121.3(2)
C11 C12 H12 119.3
C13 C12 H12 119.3
C58 O12 C62 116(2)
O12 C62 H62A 109.5
O12 C62 H62B 109.5
H62A C62 H62B 109.5
O12 C62 H62C 109.5
H62A C62 H62C 109.5
H62B C62 H62C 109.5
C14 C13 C12 121.4(2)
C14 C13 H13 119.3
C12 C13 H13 119.3
C55 O13 C63 125.7(8)
O13 C63 H63A 109.5
O13 C63 H63B 109.5
H63A C63 H63B 109.5
O13 C63 H63C 109.5
H63A C63 H63C 109.5
H63B C63 H63C 109.5
C13 C14 C15 118.0(2)
C13 C14 H14 121.0
C15 C14 H14 121.0
C14 C15 C10 120.4(2)
C14 C15 C16 133.0(2)
C10 C15 C16 106.59(19)
N4 C16 N3 127.4(2)
N4 C16 C15 123.6(2)
N3 C16 C15 108.93(19)
N4 C17 N5 128.3(2)
N4 C17 C18 122.9(2)
N5 C17 C18 108.74(19)
C19 C18 C23 121.2(2)
C19 C18 C17 131.9(2)
C23 C18 C17 106.8(2)
C20 C19 C18 118.0(2)
C20 C19 H19 121.0
C18 C19 H19 121.0
C19 C20 C21 120.7(2)
C19 C20 H20 119.6
C21 C20 H20 119.6
C22 C21 C20 121.5(2)
C22 C21 H21 119.2
C20 C21 H21 119.2
C21 C22 C23 117.9(2)
C21 C22 H22 121.1
C23 C22 H22 121.1
C22 C23 C18 120.6(2)
C22 C23 C24 132.2(2)
C18 C23 C24 107.1(2)
N6 C24 N5 128.3(2)
N6 C24 C23 123.2(2)
N5 C24 C23 108.47(19)
N6 C25 N7 127.4(2)
N6 C25 C26 123.6(2)
N7 C25 C26 108.99(19)
C27 C26 C31 120.5(2)
C27 C26 C25 132.7(2)
C31 C26 C25 106.71(19)
C28 C27 C26 118.0(2)
C28 C27 H27 121.0
C26 C27 H27 121.0
C27 C28 C29 121.4(2)
C27 C28 H28 119.3
C29 C28 H28 119.3
C30 C29 C28 121.3(2)
C30 C29 H29 119.4
C28 C29 H29 119.4
C29 C30 C31 117.8(2)
C29 C30 H30 121.1
C31 C30 H30 121.1
C30 C31 C26 120.9(2)
C30 C31 C32 132.4(2)
C26 C31 C32 106.6(2)
N8 C32 N7 127.5(2)
N8 C32 C31 123.5(2)
N7 C32 C31 108.96(19)
C34 C33 Cr1 173.3(2)
C33 C34 C35 174.5(3)
C36 C35 C40 118.2(3)
C36 C35 C34 122.4(2)
C40 C35 C34 119.4(3)
C35 C36 C37 120.5(3)
C35 C36 H36 119.7
C37 C36 H36 119.7
C38 C37 C36 120.3(3)
C38 C37 H37 119.9
C36 C37 H37 119.9
C37 C38 C39 120.0(3)
C37 C38 H38 120.0
C39 C38 H38 120.0
C38 C39 C40 120.7(3)
C38 C39 H39 119.7
C40 C39 H39 119.7
C39 C40 C35 120.4(3)
C39 C40 H40 119.8
C35 C40 H40 119.8
O1 C41 H41A 109.5
O1 C41 H41B 109.5
H41A C41 H41B 109.5
O1 C41 H41C 109.5
H41A C41 H41C 109.5
H41B C41 H41C 109.5
O1 C42 C43 113.8(2)
O1 C42 H42A 108.8
C43 C42 H42A 108.8
O1 C42 H42B 108.8
C43 C42 H42B 108.8
H42A C42 H42B 107.7
O2 C43 C42 109.9(2)
O2 C43 H43A 109.7
C42 C43 H43A 109.7
O2 C43 H43B 109.7
C42 C43 H43B 109.7
H43A C43 H43B 108.2
O2 C44 H44A 109.5
O2 C44 H44B 109.5
H44A C44 H44B 109.5
O2 C44 H44C 109.5
H44A C44 H44C 109.5
H44B C44 H44C 109.5
O3 C45 H45A 109.5
O3 C45 H45B 109.5
H45A C45 H45B 109.5
O3 C45 H45C 109.5
H45A C45 H45C 109.5
H45B C45 H45C 109.5
O3 C46 C47 109.7(2)
O3 C46 H46A 109.7
C47 C46 H46A 109.7
O3 C46 H46B 109.7
C47 C46 H46B 109.7
H46A C46 H46B 108.2
O4 C47 C46 110.4(3)
O4 C47 H47A 109.6
C46 C47 H47A 109.6
O4 C47 H47B 109.6
C46 C47 H47B 109.6
H47A C47 H47B 108.1
O4 C48 H48A 109.5
O4 C48 H48B 109.5
H48A C48 H48B 109.5
O4 C48 H48C 109.5
H48A C48 H48C 109.5
H48B C48 H48C 109.5
O5 C49 H49A 109.5
O5 C49 H49B 109.5
H49A C49 H49B 109.5
O5 C49 H49C 109.5
H49A C49 H49C 109.5
H49B C49 H49C 109.5
O5 C50 C51 107.7(3)
O5 C50 H50A 110.2
C51 C50 H50A 110.2
O5 C50 H50B 110.2
C51 C50 H50B 110.2
H50A C50 H50B 108.5
O6 C51 C50 107.3(3)
O6 C51 H51A 110.3
C50 C51 H51A 110.3
O6 C51 H51B 110.3
C50 C51 H51B 110.3
H51A C51 H51B 108.5
O6 C52 H52A 109.5
O6 C52 H52B 109.5
H52A C52 H52B 109.5
O6 C52 H52C 109.5
H52A C52 H52C 109.5
H52B C52 H52C 109.5
O7 C53 H53A 109.5
O7 C53 H53B 109.5
H53A C53 H53B 109.5
O7 C53 H53C 109.5
H53A C53 H53C 109.5
H53B C53 H53C 109.5
C55 C54 O7 112.3(3)
C55 C54 H54A 109.1
O7 C54 H54A 109.1
C55 C54 H54B 109.1
O7 C54 H54B 109.1
H54A C54 H54B 107.9
O8 C55 C54 115.8(4)
O13 C55 C54 131.0(5)
O8 C55 H55A 108.3
C54 C55 H55A 108.3
O8 C55 H55B 108.3
C54 C55 H55B 108.3
H55A C55 H55B 107.4
O12 C58 C59 129.0(10)
O9 C58 C59 117.1(5)
O9 C58 H58A 108.0
C59 C58 H58A 108.0
O9 C58 H58B 108.0
C59 C58 H58B 108.0
H58A C58 H58B 107.3
O11 C59 C58 123.1(8)
C58 C59 O10 126.2(5)
C58 C59 H59A 105.8
O10 C59 H59A 105.8
C58 C59 H59B 105.8
O10 C59 H59B 105.8
H59A C59 H59B 106.2

loop_
_geom_bond_atom_site_label_1
_geom_bond_atom_site_label_2
_geom_bond_distance
Cr1 N5 1.9685(19)
Cr1 N1 1.9746(19)
Cr1 N7 1.9865(19)
Cr1 N3 1.9871(19)
Cr1 C33 2.003(2)
Cr1 O1 2.2642(16)
O1 C42 1.429(3)
O1 C41 1.441(3)
N1 C1 1.382(3)
N1 C8 1.382(3)
C1 N8 1.324(3)
C1 C2 1.467(3)
Li1 O7 1.994(5)
Li1 O4 2.052(6)
Li1 O5 2.105(5)
Li1 O3 2.119(5)
Li1 O6 2.130(6)
Li1 O8 2.591(7)
O2 C43 1.404(4)
O2 C44 1.414(4)
N2 C8 1.318(3)
N2 C9 1.343(3)
C2 C3 1.390(3)
C2 C7 1.393(3)
O3 C46 1.403(3)
O3 C45 1.418(3)
N3 C16 1.372(3)
N3 C9 1.378(3)
C3 C4 1.390(3)
C3 H3 0.9500
O4 C47 1.403(4)
O4 C48 1.407(4)
N4 C17 1.324(3)
N4 C16 1.351(3)
C4 C5 1.399(4)
C4 H4 0.9500
O5 C50 1.405(5)
O5 C49 1.419(5)
N5 C17 1.380(3)
N5 C24 1.384(3)
C5 C6 1.384(3)
C5 H5 0.9500
O6 C51 1.415(4)
O6 C52 1.425(4)
N6 C24 1.323(3)
N6 C25 1.349(3)
C6 C7 1.399(3)
C6 H6 0.9500
O7 C53 1.402(4)
O7 C54 1.430(4)
N7 C32 1.375(3)
N7 C25 1.378(3)
C7 C8 1.457(3)
O8 C55 1.203(6)
O8 C56 1.433(9)
C56 H56A 0.9800
C56 H56B 0.9800
C56 H56C 0.9800
N8 C32 1.351(3)
O9 C58 1.321(5)
O9 C57 1.387(6)
C57 H57A 0.9800
C57 H57B 0.9800
C57 H57C 0.9800
C9 C10 1.439(3)
O10 C60 1.392(12)
O10 C59 1.439(7)
C60 H60A 0.9800
C60 H60B 0.9800
C60 H60C 0.9800
C10 C11 1.398(3)
C10 C15 1.410(3)
O11 C59 1.078(8)
O11 C61 1.453(17)
C61 H61A 0.9800
C61 H61B 0.9800
C61 H61C 0.9800
C11 C12 1.379(3)
C11 H11 0.9500
C12 C13 1.401(4)
C12 H12 0.9500
O12 C58 1.27(2)
O12 C62 1.40(3)
C62 H62A 0.9800
C62 H62B 0.9800
C62 H62C 0.9800
C13 C14 1.386(3)
C13 H13 0.9500
O13 C55 1.307(8)
O13 C63 1.356(12)
C63 H63A 0.9800
C63 H63B 0.9800
C63 H63C 0.9800
C14 C15 1.394(3)
C14 H14 0.9500
C15 C16 1.445(3)
C17 C18 1.463(3)
C18 C19 1.391(3)
C18 C23 1.396(3)
C19 C20 1.388(4)
C19 H19 0.9500
C20 C21 1.392(4)
C20 H20 0.9500
C21 C22 1.387(4)
C21 H21 0.9500
C22 C23 1.393(3)
C22 H22 0.9500
C23 C24 1.462(3)
C25 C26 1.441(3)
C26 C27 1.400(3)
C26 C31 1.409(3)
C27 C28 1.378(4)
C27 H27 0.9500
C28 C29 1.404(4)
C28 H28 0.9500
C29 C30 1.382(4)
C29 H29 0.9500
C30 C31 1.398(3)
C30 H30 0.9500
C31 C32 1.444(3)
C33 C34 1.214(3)
C34 C35 1.434(4)
C35 C36 1.394(4)
C35 C40 1.397(4)
C36 C37 1.395(4)
C36 H36 0.9500
C37 C38 1.364(6)
C37 H37 0.9500
C38 C39 1.376(6)
C38 H38 0.9500
C39 C40 1.383(5)
C39 H39 0.9500
C40 H40 0.9500
C41 H41A 0.9800
C41 H41B 0.9800
C41 H41C 0.9800
C42 C43 1.512(4)
C42 H42A 0.9900
C42 H42B 0.9900
C43 H43A 0.9900
C43 H43B 0.9900
C44 H44A 0.9800
C44 H44B 0.9800
C44 H44C 0.9800
C45 H45A 0.9800
C45 H45B 0.9800
C45 H45C 0.9800
C46 C47 1.454(4)
C46 H46A 0.9900
C46 H46B 0.9900
C47 H47A 0.9900
C47 H47B 0.9900
C48 H48A 0.9800
C48 H48B 0.9800
C48 H48C 0.9800
C49 H49A 0.9800
C49 H49B 0.9800
C49 H49C 0.9800
C50 C51 1.479(6)
C50 H50A 0.9900
C50 H50B 0.9900
C51 H51A 0.9900
C51 H51B 0.9900
C52 H52A 0.9800
C52 H52B 0.9800
C52 H52C 0.9800
C53 H53A 0.9800
C53 H53B 0.9800
C53 H53C 0.9800
C54 C55 1.413(6)
C54 H54A 0.9900
C54 H54B 0.9900
C55 H55A 0.9900
C55 H55B 0.9900
C58 C59 1.406(7)
C58 H58A 0.9900
C58 H58B 0.9900
C59 H59A 0.9900
C59 H59B 0.9900
